data_7051718
loop_
_publ_author_name
'Palacios, MaAngeles'
'Rodr\'iguez-Di\'eguez, Antonio'
'Sironi, Angelo'
'Herrera, Juan Manuel'
'Mota, Antonio J.'
'Moreno, Virtudes'
'Cano, Joan'
'Colacio, Enrique'

_publ_section_title
;
 Double and triple stranded mesocates containing the bis(bidentate)
 bridging ligand 1,3-bis(pyridine-2-carboxamide)benzene. Structure,
 properties and DNA interaction
;
_journal_issue 9
_journal_name_full 'New Journal of Chemistry'
_journal_page_first 1901
_journal_paper_doi 10.1039/b905330a
_journal_volume 33
_journal_year 2009
_chemical_formula_sum 'C54 H73 N13 O26 Zn2'
_chemical_formula_weight 1450.99
_chemical_name_systematic
;
?
;
_space_group_IT_number 176
_symmetry_cell_setting hexagonal
_symmetry_space_group_name_Hall '-P 6c'
_symmetry_space_group_name_H-M 'P 63/m'
_atom_sites_solution_hydrogens geom
_atom_sites_solution_primary direct
_atom_sites_solution_secondary difmap
_audit_creation_method SHELXL-97
_cell_angle_alpha 90.00
_cell_angle_beta 90.00
_cell_angle_gamma 120.00
_cell_formula_units_Z 2
_cell_length_a 13.645(2)
_cell_length_b 13.645(2)
_cell_length_c 22.394(1)
_cell_measurement_reflns_used 1813
_cell_measurement_temperature 150(2)
_cell_measurement_theta_max 19.210
_cell_measurement_theta_min 2.480
_cell_volume 3610.8(8)
_computing_cell_refinement 'Bruker APEXII'
_computing_data_collection 'Bruker APEXII'
_computing_data_reduction 'Bruker APEXII'
_computing_molecular_graphics 'Bruker SHELXTL'
_computing_publication_material 'SHELXL-97 (Sheldrick, 1997)'
_computing_structure_refinement 'SHELXL-97 (Sheldrick, 1997)'
_computing_structure_solution 'SHELXS-97 (Sheldrick, 1990)'
_diffrn_ambient_temperature 150(2)
_diffrn_measured_fraction_theta_full 0.994
_diffrn_measured_fraction_theta_max 0.994
_diffrn_radiation_monochromator graphite
_diffrn_radiation_source 'fine-focus sealed tube'
_diffrn_radiation_type MoK\a
_diffrn_radiation_wavelength 0.71073
_diffrn_reflns_av_R_equivalents 0.0770
_diffrn_reflns_av_sigmaI/netI 0.0344
_diffrn_reflns_limit_h_max 12
_diffrn_reflns_limit_h_min -12
_diffrn_reflns_limit_k_max 11
_diffrn_reflns_limit_k_min -12
_diffrn_reflns_limit_l_max 20
_diffrn_reflns_limit_l_min -20
_diffrn_reflns_number 13275
_diffrn_reflns_theta_full 19.52
_diffrn_reflns_theta_max 19.52
_diffrn_reflns_theta_min 1.95
_exptl_absorpt_coefficient_mu 0.747
_exptl_absorpt_correction_T_max 1.000
_exptl_absorpt_correction_T_min 0.783
_exptl_absorpt_correction_type multi-scan
_exptl_absorpt_process_details '(SADABS; Sheldrick, 2004)'
_exptl_crystal_colour colourless
_exptl_crystal_density_diffrn 1.335
_exptl_crystal_density_method 'not measured'
_exptl_crystal_description prismatic
_exptl_crystal_F_000 1512
_exptl_crystal_size_max 0.10
_exptl_crystal_size_mid 0.08
_exptl_crystal_size_min 0.06
_platon_squeeze_details
;
;
_refine_diff_density_max 0.416
_refine_diff_density_min -0.281
_refine_diff_density_rms 0.057
_refine_ls_extinction_method none
_refine_ls_goodness_of_fit_ref 0.852
_refine_ls_hydrogen_treatment constr
_refine_ls_matrix_type full
_refine_ls_number_parameters 115
_refine_ls_number_reflns 1082
_refine_ls_number_restraints 0
_refine_ls_restrained_S_all 0.852
_refine_ls_R_factor_all 0.0765
_refine_ls_R_factor_gt 0.0606
_refine_ls_shift/su_max 0.005
_refine_ls_shift/su_mean 0.001
_refine_ls_structure_factor_coef Fsqd
_refine_ls_weighting_details 'calc w=1/[\s^2^(Fo^2^)+(0.2000P)^2^+0.0000P] where P=(Fo^2^+2Fc^2^)/3'
_refine_ls_weighting_scheme calc
_refine_ls_wR_factor_gt 0.1894
_refine_ls_wR_factor_ref 0.2060
_reflns_number_gt 863
_reflns_number_total 1082
_reflns_threshold_expression >2sigma(I)
_cod_data_source_file b905330a.txt
_cod_data_source_block 2
_cod_depositor_comments
;
The following automatic conversions were performed:
'_exptl_absorpt_correction_type' value 'Multi-scan' changed to
'multi-scan' according to
'/home/saulius/struct/CIF-dictionaries/cif_core.dic' dictionary named
'cif_core.dic' version 2.4.1 from 2010-06-29.

Automatic conversion script
Id: cif_fix_enum 1527 2010-12-29 10:47:43Z saulius 
;
_cod_original_cell_volume 3610.8(4)
_cod_original_sg_symbol_H-M P63/m
_cod_database_code 7051718

loop_
_symmetry_equiv_pos_as_xyz
'x, y, z'
'-x, -y, z+1/2'
'-y, x-y, z'
'-x+y, -x, z'
'x-y, x, z+1/2'
'y, -x+y, z+1/2'
'-x, -y, -z'
'x, y, -z-1/2'
'y, -x+y, -z'
'x-y, x, -z'
'-x+y, -x, -z-1/2'
'-y, x-y, -z-1/2'

loop_
_atom_site_label
_atom_site_type_symbol
_atom_site_fract_x
_atom_site_fract_y
_atom_site_fract_z
_atom_site_U_iso_or_equiv
_atom_site_adp_type
_atom_site_occupancy
_atom_site_symmetry_multiplicity
_atom_site_calc_flag
_atom_site_refinement_flags
_atom_site_disorder_assembly
_atom_site_disorder_group
Zn1 Zn 0.6667 0.3333 0.09823(5) 0.0655(8) Uani 1 3 d S . .
N1 N 0.5310(6) 0.2055(5) 0.0404(2) 0.0758(18) Uani 1 1 d . . .
C2 C 0.5370(7) 0.1601(8) -0.0118(3) 0.095(2) Uani 1 1 d . . .
H2 H 0.6077 0.1839 -0.0285 0.114 Uiso 1 1 calc R . .
C3 C 0.4430(13) 0.0804(10) -0.0410(4) 0.133(4) Uani 1 1 d . . .
H3 H 0.4521 0.0505 -0.0765 0.160 Uiso 1 1 calc R . .
C4 C 0.3391(10) 0.0441(9) -0.0207(5) 0.127(3) Uani 1 1 d . . .
H4 H 0.2757 -0.0064 -0.0425 0.152 Uiso 1 1 calc R . .
C5 C 0.3289(8) 0.0853(7) 0.0353(4) 0.109(3) Uani 1 1 d . . .
H5 H 0.2585 0.0596 0.0529 0.131 Uiso 1 1 calc R . .
C6 C 0.4286(8) 0.1664(6) 0.0637(3) 0.076(2) Uani 1 1 d . . .
C7 C 0.4220(7) 0.2199(6) 0.1215(3) 0.0647(19) Uani 1 1 d . . .
O8 O 0.3258(5) 0.1823(5) 0.1437(2) 0.1017(19) Uani 1 1 d . . .
N9 N 0.7004(5) 0.2162(4) 0.1414(2) 0.0630(16) Uani 1 1 d . . .
C10 C 0.6462(6) 0.1610(6) 0.1968(3) 0.0587(18) Uani 1 1 d . . .
C11 C 0.7004(8) 0.2079(8) 0.2500 0.060(3) Uani 1 2 d S . .
H11 H 0.7729 0.2707 0.2500 0.072 Uiso 1 2 calc SR . .
C12 C 0.5410(6) 0.0685(6) 0.1960(3) 0.071(2) Uani 1 1 d . . .
H12 H 0.5035 0.0381 0.1602 0.085 Uiso 1 1 calc R . .
C13 C 0.4917(9) 0.0211(8) 0.2500 0.077(3) Uani 1 2 d S . .
H13 H 0.4222 -0.0456 0.2500 0.093 Uiso 1 2 calc SR . .

loop_
_atom_site_aniso_label
_atom_site_aniso_U_11
_atom_site_aniso_U_22
_atom_site_aniso_U_33
_atom_site_aniso_U_23
_atom_site_aniso_U_13
_atom_site_aniso_U_12
Zn1 0.0849(10) 0.0849(10) 0.0267(11) 0.000 0.000 0.0425(5)
N1 0.106(5) 0.092(4) 0.034(4) -0.011(3) -0.015(4) 0.053(4)
C2 0.122(7) 0.121(7) 0.040(5) -0.013(5) -0.008(5) 0.059(6)
C3 0.203(12) 0.166(10) 0.067(7) -0.064(7) -0.037(8) 0.119(10)
C4 0.129(9) 0.134(8) 0.101(8) -0.059(7) -0.022(7) 0.054(7)
C5 0.109(7) 0.092(6) 0.099(7) -0.020(6) -0.019(6) 0.030(6)
C6 0.097(7) 0.078(5) 0.049(5) 0.010(4) -0.011(5) 0.040(5)
C7 0.059(5) 0.075(5) 0.041(5) 0.007(4) 0.008(4) 0.019(5)
O8 0.083(4) 0.124(4) 0.064(4) -0.013(3) -0.007(3) 0.026(4)
N9 0.078(4) 0.077(4) 0.037(3) -0.002(3) 0.000(3) 0.041(3)
C10 0.076(5) 0.078(5) 0.030(4) 0.003(4) 0.003(4) 0.044(4)
C11 0.081(6) 0.080(6) 0.034(6) 0.000 0.000 0.050(6)
C12 0.086(6) 0.073(5) 0.042(4) -0.012(4) 0.000(4) 0.032(5)
C13 0.099(8) 0.058(6) 0.051(7) 0.000 0.000 0.021(6)

loop_
_atom_type_symbol
_atom_type_description
_atom_type_scat_dispersion_real
_atom_type_scat_dispersion_imag
_atom_type_scat_source
C C 0.0033 0.0016 'International Tables Vol C Tables 4.2.6.8 and 6.1.1.4'
H H 0.0000 0.0000 'International Tables Vol C Tables 4.2.6.8 and 6.1.1.4'
N N 0.0061 0.0033 'International Tables Vol C Tables 4.2.6.8 and 6.1.1.4'
O O 0.0106 0.0060 'International Tables Vol C Tables 4.2.6.8 and 6.1.1.4'
Zn Zn 0.2839 1.4301 'International Tables Vol C Tables 4.2.6.8 and 6.1.1.4'

loop_
_geom_angle_atom_site_label_1
_geom_angle_atom_site_label_2
_geom_angle_atom_site_label_3
_geom_angle
_geom_angle_site_symmetry_1
_geom_angle_site_symmetry_3
_geom_angle_publ_flag
N9 Zn1 N9 100.63(18) . 3_655 ?
N9 Zn1 N9 100.63(18) . 4_665 ?
N9 Zn1 N9 100.63(18) 3_655 4_665 ?
N9 Zn1 N1 75.9(2) . 3_655 ?
N9 Zn1 N1 94.8(2) 3_655 3_655 ?
N9 Zn1 N1 164.5(2) 4_665 3_655 ?
N9 Zn1 N1 94.8(2) . . ?
N9 Zn1 N1 164.5(2) 3_655 . ?
N9 Zn1 N1 75.9(2) 4_665 . ?
N1 Zn1 N1 89.3(2) 3_655 . ?
N9 Zn1 N1 164.5(2) . 4_665 ?
N9 Zn1 N1 75.9(2) 3_655 4_665 ?
N9 Zn1 N1 94.8(2) 4_665 4_665 ?
N1 Zn1 N1 89.3(2) 3_655 4_665 ?
N1 Zn1 N1 89.3(2) . 4_665 ?
C2 N1 C6 116.8(6) . . ?
C2 N1 Zn1 130.6(6) . . ?
C6 N1 Zn1 112.5(5) . . ?
N1 C2 C3 122.4(8) . . ?
C4 C3 C2 122.4(9) . . ?
C3 C4 C5 117.1(9) . . ?
C6 C5 C4 117.9(9) . . ?
N1 C6 C5 123.2(7) . . ?
N1 C6 C7 116.6(7) . . ?
C5 C6 C7 120.1(9) . . ?
O8 C7 N9 127.7(6) . 4_665 ?
O8 C7 C6 116.5(7) . . ?
N9 C7 C6 115.8(7) 4_665 . ?
C7 N9 C10 118.2(5) 3_655 . ?
C7 N9 Zn1 118.7(5) 3_655 . ?
C10 N9 Zn1 122.6(4) . . ?
C12 C10 C11 121.0(6) . . ?
C12 C10 N9 120.0(6) . . ?
C11 C10 N9 118.9(6) . . ?
C10 C11 C10 119.5(9) . 8_556 ?
C10 C12 C13 117.8(7) . . ?
C12 C13 C12 122.7(9) 8_556 . ?

loop_
_geom_bond_atom_site_label_1
_geom_bond_atom_site_label_2
_geom_bond_distance
_geom_bond_site_symmetry_2
_geom_bond_publ_flag
Zn1 N9 2.106(5) . ?
Zn1 N9 2.106(5) 3_655 ?
Zn1 N9 2.106(5) 4_665 ?
Zn1 N1 2.218(6) 3_655 ?
Zn1 N1 2.218(6) . ?
Zn1 N1 2.218(6) 4_665 ?
N1 C2 1.343(9) . ?
N1 C6 1.328(9) . ?
C2 C3 1.365(13) . ?
C3 C4 1.326(13) . ?
C4 C5 1.409(12) . ?
C5 C6 1.405(11) . ?
C6 C7 1.510(10) . ?
C7 O8 1.250(7) . ?
C7 N9 1.276(8) 4_665 ?
N9 C7 1.276(8) 3_655 ?
N9 C10 1.448(8) . ?
C10 C12 1.357(9) . ?
C10 C11 1.380(8) . ?
C11 C10 1.380(8) 8_556 ?
C12 C13 1.378(8) . ?
C13 C12 1.378(8) 8_556 ?

loop_
_platon_squeeze_void_nr
_platon_squeeze_void_average_x
_platon_squeeze_void_average_y
_platon_squeeze_void_average_z
_platon_squeeze_void_volume
_platon_squeeze_void_count_electrons
_platon_squeeze_void_content
1 -0.013 -0.010 -0.001 1576 255 ' '
